data_1567752
loop_
_publ_author_name
'Bellas, Michael K.'
'Matzger, Adam J.'

_publ_section_title
;
 Discovery strategy leads to the first melt-castable cocrystal based on an
 energetic oxidizing salt
;
_journal_issue 41
_journal_name_full 'Chemical Science'
_journal_page_first 12100
_journal_page_last 12106
_journal_paper_doi 10.1039/D2SC03015B
_journal_volume 13
_journal_year 2022
_chemical_formula_moiety 'N3 O4, 2(C H4 N2 O), H4 N'
_chemical_formula_sum 'C2 H12 N8 O6'
_chemical_formula_weight 244.20
_chemical_melting_point 347
_chemical_name_common 'ammonium dinitramide urea cocrystal'
_chemical_name_systematic 'ammonium dinitramide urea cocrystal'
_space_group_crystal_system monoclinic
_space_group_IT_number 14
_space_group_name_Hall '-P 2yn'
_space_group_name_H-M_alt 'P 1 21/n 1'
_atom_sites_solution_hydrogens mixed
_atom_sites_solution_primary dual
_audit_creation_method SHELXL-2018/3
_audit_update_record
;
2022-05-30 deposited with the CCDC.	2022-09-30 downloaded from the CCDC.
;
_cell_angle_alpha 90
_cell_angle_beta 108.791(4)
_cell_angle_gamma 90
_cell_formula_units_Z 4
_cell_length_a 14.7309(5)
_cell_length_b 3.59237(11)
_cell_length_c 20.2453(7)
_cell_measurement_reflns_used 3431
_cell_measurement_temperature 100(2)
_cell_measurement_theta_max 75.5480
_cell_measurement_theta_min 4.5740
_cell_volume 1014.25(6)
_computing_cell_refinement 'CrysAlisPro 1.171.40.82a (Rigaku OD, 2020)'
_computing_data_collection 'CrysAlisPro 1.171.40.82a (Rigaku OD, 2020)'
_computing_data_reduction 'CrysAlisPro 1.171.40.82a (Rigaku OD, 2020)'
_computing_structure_refinement 'SHELXL-2018/3 (Sheldrick, 2018)'
_computing_structure_solution 'CrysAlisPro 1.171.40.82a (Rigaku OD, 2020)'
_diffrn_ambient_temperature 100(2)
_diffrn_detector_area_resol_mean 10.0000
_diffrn_measured_fraction_theta_full 0.999
_diffrn_measured_fraction_theta_max 0.999
_diffrn_measurement_device_type 'XtaLAB Synergy, Single source at home/near, HyPix'
_diffrn_measurement_method '\w scans'
_diffrn_radiation_type CuK\a
_diffrn_radiation_wavelength 1.54184
_diffrn_reflns_av_R_equivalents 0.0418
_diffrn_reflns_av_unetI/netI 0.0435
_diffrn_reflns_Laue_measured_fraction_full 0.999
_diffrn_reflns_Laue_measured_fraction_max 0.999
_diffrn_reflns_limit_h_max 17
_diffrn_reflns_limit_h_min -17
_diffrn_reflns_limit_k_max 4
_diffrn_reflns_limit_k_min -3
_diffrn_reflns_limit_l_max 24
_diffrn_reflns_limit_l_min -24
_diffrn_reflns_number 5475
_diffrn_reflns_point_group_measured_fraction_full 0.999
_diffrn_reflns_point_group_measured_fraction_max 0.999
_diffrn_reflns_theta_full 66.526
_diffrn_reflns_theta_max 66.526
_diffrn_reflns_theta_min 3.264
_diffrn_source 'micro-focus sealed X-ray tube'
_exptl_absorpt_coefficient_mu 1.339
_exptl_absorpt_correction_T_max 1.00000
_exptl_absorpt_correction_T_min 0.51197
_exptl_absorpt_correction_type multi-scan
_exptl_absorpt_process_details
;
CrysAlisPro 1.171.40.82a (Rigaku Oxford Diffraction, 2020)
Empirical absorption correction using spherical harmonics,
implemented in SCALE3 ABSPACK scaling algorithm.
;
_exptl_crystal_colour white
_exptl_crystal_density_diffrn 1.599
_exptl_crystal_description 'abnormal rod'
_exptl_crystal_F_000 512
_exptl_crystal_size_max 0.01
_exptl_crystal_size_mid 0.008
_exptl_crystal_size_min 0.006
_refine_diff_density_max 0.293
_refine_diff_density_min -0.279
_refine_diff_density_rms 0.063
_refine_ls_extinction_coef 0.0019(7)
_refine_ls_extinction_expression Fc^*^=kFc[1+0.001xFc^2^\l^3^/sin(2\q)]^-1/4^
_refine_ls_extinction_method 'SHELXL-2018/3 (Sheldrick 2018)'
_refine_ls_goodness_of_fit_ref 1.076
_refine_ls_hydrogen_treatment mixed
_refine_ls_matrix_type full
_refine_ls_number_parameters 165
_refine_ls_number_reflns 1800
_refine_ls_number_restraints 3
_refine_ls_restrained_S_all 1.076
_refine_ls_R_factor_all 0.0417
_refine_ls_R_factor_gt 0.0396
_refine_ls_shift/su_max 0.000
_refine_ls_shift/su_mean 0.000
_refine_ls_structure_factor_coef Fsqd
_refine_ls_weighting_details 'w=1/[\s^2^(Fo^2^)+(0.0773P)^2^+0.1201P] where P=(Fo^2^+2Fc^2^)/3'
_refine_ls_weighting_scheme calc
_refine_ls_wR_factor_gt 0.1109
_refine_ls_wR_factor_ref 0.1131
_reflns_Friedel_coverage 0.000
_reflns_number_gt 1652
_reflns_number_total 1800
_reflns_threshold_expression 'I > 2\s(I)'
_cod_data_source_file d2sc03015b2.cif
_cod_data_source_block ADN-Urea_100K
_cod_depositor_comments 'Adding full bibliography for 1567748--1567754.cif.'
_cod_original_cell_volume 1014.26(6)
_cod_original_sg_symbol_H-M 'P 21/n'
_cod_database_code 1567752
_shelx_shelxl_version_number 2018/3
_shelx_space_group_comment
;
The symmetry employed for this shelxl refinement is uniquely defined
by the following loop, which should always be used as a source of
symmetry information in preference to the above space-group names.
They are only intended as comments.
;

loop_
_space_group_symop_operation_xyz
'x, y, z'
'-x+1/2, y+1/2, -z+1/2'
'-x, -y, -z'
'x-1/2, -y-1/2, z-1/2'

loop_
_atom_site_label
_atom_site_type_symbol
_atom_site_fract_x
_atom_site_fract_y
_atom_site_fract_z
_atom_site_U_iso_or_equiv
_atom_site_adp_type
_atom_site_occupancy
_atom_site_site_symmetry_order
_atom_site_calc_flag
_atom_site_refinement_flags_posn
_atom_site_refinement_flags_adp
_atom_site_refinement_flags_occupancy
_atom_site_disorder_assembly
_atom_site_disorder_group
O1 O 0.81049(7) 0.1655(3) 0.09018(5) 0.0182(3) Uani 1 1 d . . . . .
O5 O 0.51959(7) 0.2753(3) -0.08628(5) 0.0248(3) Uani 1 1 d . . . . .
N7 N 0.56098(8) -0.0602(3) -0.17026(6) 0.0180(3) Uani 1 1 d . . . . .
N8 N 0.65220(8) -0.1025(3) -0.12575(6) 0.0168(3) Uani 1 1 d . . . . .
O12 O 0.95534(7) 1.1179(3) -0.08405(5) 0.0185(3) Uani 1 1 d . . . . .
N15 N 1.00611(8) 1.0896(3) -0.17842(6) 0.0195(3) Uani 1 1 d . . . . .
H15A H 1.062924 1.007301 -0.153102 0.023 Uiso 1 1 calc R U . . .
H15B H 0.993093 1.123755 -0.223574 0.023 Uiso 1 1 calc R U . . .
O11 O 0.42003(7) 0.1798(3) -0.18926(6) 0.0302(3) Uani 1 1 d . . . . .
O9 O 0.70228(8) -0.2879(4) -0.15257(6) 0.0296(3) Uani 1 1 d . . . . .
N16 N 0.87205(8) 0.5734(3) -0.00315(6) 0.0170(3) Uani 1 1 d D . . . .
H16A H 0.8506(12) 0.441(5) 0.0251(9) 0.026 Uiso 1 1 d D U . . .
H16B H 0.9202(12) 0.694(5) 0.0228(9) 0.026 Uiso 1 1 d D U . . .
O10 O 0.68580(7) 0.0220(4) -0.06665(6) 0.0317(3) Uani 1 1 d . . . . .
N6 N 0.49990(8) 0.1423(3) -0.14494(6) 0.0174(3) Uani 1 1 d . . . . .
N14 N 0.85417(8) 1.2887(3) -0.18979(6) 0.0198(3) Uani 1 1 d . . . . .
H14A H 0.808486 1.340617 -0.171952 0.024 Uiso 1 1 calc R U . . .
H14B H 0.844003 1.319115 -0.234726 0.024 Uiso 1 1 calc R U . . .
C13 C 0.93959(10) 1.1629(3) -0.14832(7) 0.0156(3) Uani 1 1 d . . . . .
N4 N 0.65518(9) 0.3397(3) 0.06263(6) 0.0221(3) Uani 1 1 d . . . . .
H4A H 0.642660 0.264404 0.019240 0.027 Uiso 1 1 calc R U . . .
H4B H 0.609412 0.438142 0.076202 0.027 Uiso 1 1 calc R U . . .
N3 N 0.75794(9) 0.4151(3) 0.17425(6) 0.0201(3) Uani 1 1 d . . . . .
H3A H 0.818686 0.427858 0.196353 0.024 Uiso 1 1 d R U . . .
C2 C 0.74411(9) 0.3045(3) 0.10812(7) 0.0156(3) Uani 1 1 d . . . . .
H16C H 0.8946(15) 0.423(6) -0.0308(10) 0.029(5) Uiso 1 1 d . . . . .
H16D H 0.8244(15) 0.730(6) -0.0272(10) 0.025(4) Uiso 1 1 d . . . . .
H3B H 0.7142(14) 0.533(5) 0.1852(9) 0.025(4) Uiso 1 1 d . . . . .

loop_
_atom_site_aniso_label
_atom_site_aniso_U_11
_atom_site_aniso_U_22
_atom_site_aniso_U_33
_atom_site_aniso_U_23
_atom_site_aniso_U_13
_atom_site_aniso_U_12
O1 0.0139(5) 0.0195(5) 0.0227(5) 0.0017(4) 0.0080(4) 0.0031(4)
O5 0.0182(5) 0.0342(6) 0.0211(5) -0.0075(4) 0.0051(4) 0.0061(4)
N7 0.0127(5) 0.0208(6) 0.0202(6) -0.0034(5) 0.0051(4) 0.0020(4)
N8 0.0145(6) 0.0178(6) 0.0190(6) 0.0010(4) 0.0065(5) 0.0015(4)
O12 0.0175(5) 0.0200(5) 0.0189(5) -0.0001(4) 0.0072(4) -0.0007(4)
N15 0.0168(6) 0.0238(6) 0.0181(6) 0.0038(5) 0.0060(5) 0.0069(5)
O11 0.0129(5) 0.0470(7) 0.0265(6) -0.0084(5) 0.0002(4) 0.0079(5)
O9 0.0217(6) 0.0417(7) 0.0275(6) -0.0052(5) 0.0109(5) 0.0145(5)
N16 0.0140(6) 0.0175(6) 0.0198(6) 0.0003(5) 0.0058(5) -0.0009(5)
O10 0.0180(5) 0.0467(7) 0.0251(6) -0.0134(5) -0.0005(4) 0.0080(5)
N6 0.0143(6) 0.0193(6) 0.0188(6) -0.0010(4) 0.0058(5) 0.0003(4)
N14 0.0143(6) 0.0241(6) 0.0219(6) 0.0016(5) 0.0071(5) 0.0051(5)
C13 0.0169(7) 0.0096(6) 0.0203(7) -0.0014(5) 0.0061(5) -0.0015(5)
N4 0.0150(6) 0.0294(7) 0.0218(6) -0.0040(5) 0.0058(5) 0.0061(5)
N3 0.0151(6) 0.0237(6) 0.0217(6) -0.0022(5) 0.0063(5) 0.0022(5)
C2 0.0139(6) 0.0130(6) 0.0208(7) 0.0025(5) 0.0066(5) -0.0008(5)

loop_
_atom_type_symbol
_atom_type_description
_atom_type_scat_dispersion_real
_atom_type_scat_dispersion_imag
_atom_type_scat_source
C C 0.0181 0.0091 'International Tables Vol C Tables 4.2.6.8 and 6.1.1.4'
H H 0.0000 0.0000 'International Tables Vol C Tables 4.2.6.8 and 6.1.1.4'
N N 0.0311 0.0180 'International Tables Vol C Tables 4.2.6.8 and 6.1.1.4'
O O 0.0492 0.0322 'International Tables Vol C Tables 4.2.6.8 and 6.1.1.4'

loop_
_geom_angle_atom_site_label_1
_geom_angle_atom_site_label_2
_geom_angle_atom_site_label_3
_geom_angle
_geom_angle_site_symmetry_1
_geom_angle_site_symmetry_3
_geom_angle_publ_flag
N8 N7 N6 115.81(10) . . ?
O10 N8 O9 120.92(11) . . ?
O10 N8 N7 127.45(11) . . ?
O9 N8 N7 111.62(11) . . ?
C13 N15 H15A 120.0 . . ?
C13 N15 H15B 120.0 . . ?
H15A N15 H15B 120.0 . . ?
H16A N16 H16B 106.1(17) . . ?
H16A N16 H16C 110.9(17) . . ?
H16B N16 H16C 106.5(18) . . ?
H16A N16 H16D 107.9(17) . . ?
H16B N16 H16D 111.1(18) . . ?
H16C N16 H16D 114.1(17) . . ?
O5 N6 O11 122.27(11) . . ?
O5 N6 N7 125.98(11) . . ?
O11 N6 N7 111.75(11) . . ?
C13 N14 H14A 120.0 . . ?
C13 N14 H14B 120.0 . . ?
H14A N14 H14B 120.0 . . ?
O12 C13 N15 121.95(12) . . ?
O12 C13 N14 120.85(12) . . ?
N15 C13 N14 117.20(12) . . ?
C2 N4 H4A 120.0 . . ?
C2 N4 H4B 120.0 . . ?
H4A N4 H4B 120.0 . . ?
C2 N3 H3A 109.3 . . ?
C2 N3 H3B 121.1(12) . . ?
H3A N3 H3B 125.4 . . ?
O1 C2 N4 121.30(12) . . ?
O1 C2 N3 121.58(12) . . ?
N4 C2 N3 117.09(12) . . ?

loop_
_geom_bond_atom_site_label_1
_geom_bond_atom_site_label_2
_geom_bond_distance
_geom_bond_site_symmetry_2
_geom_bond_publ_flag
O1 C2 1.2513(17) . ?
O5 N6 1.2251(16) . ?
N7 N8 1.3640(16) . ?
N7 N6 1.3779(17) . ?
N8 O10 1.2227(16) . ?
N8 O9 1.2413(16) . ?
O12 C13 1.2564(17) . ?
N15 C13 1.3363(19) . ?
N15 H15A 0.8800 . ?
N15 H15B 0.8800 . ?
O11 N6 1.2358(15) . ?
N16 H16A 0.878(15) . ?
N16 H16B 0.853(14) . ?
N16 H16C 0.91(2) . ?
N16 H16D 0.91(2) . ?
N14 C13 1.3462(18) . ?
N14 H14A 0.8800 . ?
N14 H14B 0.8800 . ?
N4 C2 1.3428(18) . ?
N4 H4A 0.8800 . ?
N4 H4B 0.8800 . ?
N3 C2 1.3478(18) . ?
N3 H3A 0.8633 . ?
N3 H3B 0.86(2) . ?

loop_
_geom_torsion_atom_site_label_1
_geom_torsion_atom_site_label_2
_geom_torsion_atom_site_label_3
_geom_torsion_atom_site_label_4
_geom_torsion
_geom_torsion_site_symmetry_1
_geom_torsion_site_symmetry_2
_geom_torsion_site_symmetry_3
_geom_torsion_site_symmetry_4
_geom_torsion_publ_flag
N6 N7 N8 O10 -0.9(2) . . . . ?
N6 N7 N8 O9 179.97(11) . . . . ?
N8 N7 N6 O5 -2.25(19) . . . . ?
N8 N7 N6 O11 177.37(11) . . . . ?
